data_7207599
loop_
_publ_author_name
'Aaker\"oy, Christer B.'
'Forbes, Safiyyah'
'Desper, John'

_publ_section_title
;
 The effect of water molecules in stabilizing co-crystals of active
 pharmaceutical ingredients
;
_journal_issue 7
_journal_name_full CrystEngComm
_journal_page_first 2435
_journal_paper_doi 10.1039/c2ce06506a
_journal_volume 14
_journal_year 2012
_chemical_formula_moiety
;
(C12 H10 N4 O) (C7 H7 N O2) (H2 O)
;
_chemical_formula_sum 'C19 H19 N5 O4'
_chemical_formula_weight 381.39
_chemical_name_systematic
;
C20 (4-pyridyl)-CONH-N=CH-(2-pyridyl), 4-aminobenzoic acid hydrate
?
;
_space_group_IT_number 14
_symmetry_cell_setting monoclinic
_symmetry_space_group_name_Hall '-P 2ybc'
_symmetry_space_group_name_H-M 'P 1 21/c 1'
_atom_sites_solution_hydrogens geom
_atom_sites_solution_primary direct
_atom_sites_solution_secondary difmap
_audit_creation_method SHELXL-97
_cell_angle_alpha 90.00
_cell_angle_beta 93.198(2)
_cell_angle_gamma 90.00
_cell_formula_units_Z 4
_cell_length_a 8.8995(2)
_cell_length_b 14.6202(4)
_cell_length_c 14.0267(3)
_cell_measurement_reflns_used 4782
_cell_measurement_temperature 100(2)
_cell_measurement_theta_max 26.40
_cell_measurement_theta_min 2.79
_cell_volume 1822.21(8)
_computing_cell_refinement 'Bruker SMART'
_computing_data_collection 'Bruker SMART'
_computing_data_reduction 'Bruker SAINT'
_computing_molecular_graphics 'Bruker SHELXTL'
_computing_publication_material 'Bruker SHELXTL'
_computing_structure_refinement 'SHELXL-97 (Sheldrick, 1997)'
_computing_structure_solution 'SHELXS-97 (Sheldrick, 1990)'
_diffrn_ambient_temperature 100(2)
_diffrn_measured_fraction_theta_full 0.997
_diffrn_measured_fraction_theta_max 0.997
_diffrn_measurement_device_type 'CCD area detector'
_diffrn_measurement_method 'phi and omega scans'
_diffrn_radiation_monochromator graphite
_diffrn_radiation_source 'fine-focus sealed tube'
_diffrn_radiation_type MoK\a
_diffrn_radiation_wavelength 0.71073
_diffrn_reflns_av_R_equivalents 0.0552
_diffrn_reflns_av_sigmaI/netI 0.0437
_diffrn_reflns_limit_h_max 11
_diffrn_reflns_limit_h_min -10
_diffrn_reflns_limit_k_max 18
_diffrn_reflns_limit_k_min -18
_diffrn_reflns_limit_l_max 17
_diffrn_reflns_limit_l_min -17
_diffrn_reflns_number 23993
_diffrn_reflns_theta_full 27.12
_diffrn_reflns_theta_max 27.12
_diffrn_reflns_theta_min 3.60
_exptl_absorpt_coefficient_mu 0.101
_exptl_absorpt_correction_type none
_exptl_crystal_colour orange
_exptl_crystal_density_diffrn 1.390
_exptl_crystal_density_method 'not measured'
_exptl_crystal_description block
_exptl_crystal_F_000 800
_exptl_crystal_size_max 0.27
_exptl_crystal_size_mid 0.25
_exptl_crystal_size_min 0.22
_refine_diff_density_max 0.228
_refine_diff_density_min -0.238
_refine_diff_density_rms 0.045
_refine_ls_extinction_method none
_refine_ls_goodness_of_fit_ref 1.027
_refine_ls_hydrogen_treatment mixed
_refine_ls_matrix_type full
_refine_ls_number_parameters 271
_refine_ls_number_reflns 4009
_refine_ls_number_restraints 0
_refine_ls_restrained_S_all 1.027
_refine_ls_R_factor_all 0.0673
_refine_ls_R_factor_gt 0.0420
_refine_ls_shift/su_max 0.000
_refine_ls_shift/su_mean 0.000
_refine_ls_structure_factor_coef Fsqd
_refine_ls_weighting_details 'calc w=1/[\s^2^(Fo^2^)+(0.0520P)^2^+0.3500P] where P=(Fo^2^+2Fc^2^)/3'
_refine_ls_weighting_scheme calc
_refine_ls_wR_factor_gt 0.0997
_refine_ls_wR_factor_ref 0.1129
_reflns_number_gt 2884
_reflns_number_total 4009
_reflns_threshold_expression >2sigma(I)
_cod_data_source_file c2ce06506a.txt
_cod_data_source_block sf0722m(2G)
_cod_depositor_comments
;
The following automatic conversions were performed:

'_symmetry_cell_setting' value 'Monoclinic' changed to 'monoclinic'
according to /home/saulius/struct/CIF-dictionaries/cif_core.dic
dictionary named 'cif_core.dic' version 2.4.1 from 2010-06-29.

Automatic conversion script
Id: cif_fix_values 1715 2011-07-08 13:25:40Z adriana 
;
_cod_original_sg_symbol_H-M P2(1)/c
_cod_database_code 7207599

loop_
_symmetry_equiv_pos_as_xyz
'x, y, z'
'-x, y+1/2, -z+1/2'
'-x, -y, -z'
'x, -y-1/2, z-1/2'

loop_
_atom_site_label
_atom_site_type_symbol
_atom_site_fract_x
_atom_site_fract_y
_atom_site_fract_z
_atom_site_U_iso_or_equiv
_atom_site_adp_type
_atom_site_occupancy
_atom_site_symmetry_multiplicity
_atom_site_calc_flag
_atom_site_refinement_flags
O1S O 0.14240(15) 0.41177(9) 0.49878(9) 0.0376(3) Uani 1 1 d .
H1A H 0.186(2) 0.4237(14) 0.5578(15) 0.045 Uiso 1 1 d .
H1B H 0.067(2) 0.3631(14) 0.5126(13) 0.045 Uiso 1 1 d .
N11 N 0.56425(15) 0.16271(9) 0.37152(9) 0.0266(3) Uani 1 1 d .
C12 C 0.44733(18) 0.20021(11) 0.41241(11) 0.0276(4) Uani 1 1 d .
H12 H 0.3764 0.1607 0.4395 0.033 Uiso 1 1 calc R
C13 C 0.42388(18) 0.29334(11) 0.41747(11) 0.0258(3) Uani 1 1 d .
H13 H 0.3391 0.3171 0.4474 0.031 Uiso 1 1 calc R
C14 C 0.52673(17) 0.35176(10) 0.37788(10) 0.0227(3) Uani 1 1 d .
C15 C 0.64925(19) 0.31333(11) 0.33642(11) 0.0282(4) Uani 1 1 d .
H15 H 0.7230 0.3512 0.3099 0.034 Uiso 1 1 calc R
C16 C 0.66302(19) 0.21912(11) 0.33400(11) 0.0293(4) Uani 1 1 d .
H16 H 0.7466 0.1934 0.3043 0.035 Uiso 1 1 calc R
C17 C 0.51644(18) 0.45465(10) 0.37804(10) 0.0244(3) Uani 1 1 d .
N17 N 0.38133(15) 0.48963(9) 0.39773(9) 0.0246(3) Uani 1 1 d .
H17 H 0.303(2) 0.4538(12) 0.4142(11) 0.029 Uiso 1 1 d .
O17 O 0.62584(13) 0.50122(7) 0.36034(8) 0.0333(3) Uani 1 1 d .
N21 N 0.06758(16) 0.72835(9) 0.46854(9) 0.0301(3) Uani 1 1 d .
C22 C 0.19874(18) 0.70742(11) 0.42995(10) 0.0256(4) Uani 1 1 d .
C23 C 0.29663(19) 0.77357(11) 0.40010(11) 0.0285(4) Uani 1 1 d .
H23 H 0.3874 0.7564 0.3723 0.034 Uiso 1 1 calc R
C24 C 0.2612(2) 0.86516(12) 0.41114(12) 0.0334(4) Uani 1 1 d .
H24 H 0.3269 0.9117 0.3911 0.040 Uiso 1 1 calc R
C25 C 0.1285(2) 0.88718(12) 0.45176(12) 0.0349(4) Uani 1 1 d .
H25 H 0.1011 0.9492 0.4609 0.042 Uiso 1 1 calc R
C26 C 0.0362(2) 0.81705(12) 0.47880(12) 0.0345(4) Uani 1 1 d .
H26 H -0.0554 0.8328 0.5064 0.041 Uiso 1 1 calc R
C27 C 0.23111(19) 0.60929(11) 0.42243(11) 0.0268(4) Uani 1 1 d .
H27 H 0.1552 0.5655 0.4335 0.032 Uiso 1 1 calc R
N27 N 0.36223(15) 0.58304(9) 0.40082(9) 0.0263(3) Uani 1 1 d .
C31 C 0.78136(17) -0.12617(10) 0.29908(10) 0.0231(3) Uani 1 1 d .
C37 C 0.75563(17) -0.02861(11) 0.31921(11) 0.0249(3) Uani 1 1 d .
O31 O 0.62644(13) -0.01286(8) 0.35800(9) 0.0350(3) Uani 1 1 d .
H31 H 0.609(2) 0.0479(14) 0.3623(13) 0.042 Uiso 1 1 d .
O32 O 0.84383(13) 0.03212(8) 0.30095(8) 0.0328(3) Uani 1 1 d .
C32 C 0.68550(17) -0.19334(10) 0.33149(11) 0.0241(3) Uani 1 1 d .
H32 H 0.6031 -0.1756 0.3676 0.029 Uiso 1 1 calc R
C33 C 0.70694(18) -0.28464(11) 0.31269(11) 0.0269(4) Uani 1 1 d .
H33 H 0.6402 -0.3291 0.3359 0.032 Uiso 1 1 calc R
C34 C 0.82779(18) -0.31199(11) 0.25906(11) 0.0281(4) Uani 1 1 d .
N34 N 0.84691(19) -0.40280(11) 0.23698(13) 0.0429(4) Uani 1 1 d .
H34A H 0.789(2) -0.4430(15) 0.2662(15) 0.051 Uiso 1 1 d .
H34B H 0.931(3) -0.4205(15) 0.2204(15) 0.051 Uiso 1 1 d .
C35 C 0.92368(19) -0.24467(11) 0.22574(12) 0.0291(4) Uani 1 1 d .
H35 H 1.0052 -0.2620 0.1887 0.035 Uiso 1 1 calc R
C36 C 0.90151(18) -0.15378(11) 0.24582(11) 0.0262(4) Uani 1 1 d .
H36 H 0.9686 -0.1092 0.2232 0.031 Uiso 1 1 calc R

loop_
_atom_site_aniso_label
_atom_site_aniso_U_11
_atom_site_aniso_U_22
_atom_site_aniso_U_33
_atom_site_aniso_U_23
_atom_site_aniso_U_13
_atom_site_aniso_U_12
O1S 0.0349(8) 0.0351(7) 0.0438(7) 0.0029(6) 0.0108(6) -0.0033(6)
N11 0.0249(7) 0.0225(7) 0.0323(7) -0.0016(5) 0.0013(6) 0.0011(6)
C12 0.0248(9) 0.0251(8) 0.0330(8) -0.0002(6) 0.0034(7) -0.0007(7)
C13 0.0223(8) 0.0243(8) 0.0312(8) -0.0025(6) 0.0040(7) 0.0016(7)
C14 0.0214(8) 0.0227(8) 0.0238(7) -0.0024(6) -0.0012(6) 0.0004(6)
C15 0.0264(9) 0.0245(8) 0.0342(8) -0.0011(7) 0.0057(7) -0.0005(7)
C16 0.0259(9) 0.0272(9) 0.0354(9) -0.0037(7) 0.0059(7) 0.0026(7)
C17 0.0267(9) 0.0231(8) 0.0235(7) -0.0015(6) 0.0028(6) -0.0009(7)
N17 0.0252(7) 0.0175(7) 0.0313(7) -0.0008(5) 0.0043(6) -0.0002(6)
O17 0.0297(7) 0.0235(6) 0.0481(7) -0.0007(5) 0.0131(5) -0.0027(5)
N21 0.0269(8) 0.0307(8) 0.0331(7) 0.0020(6) 0.0052(6) 0.0040(6)
C22 0.0253(9) 0.0272(8) 0.0243(7) -0.0001(6) 0.0006(6) 0.0016(7)
C23 0.0235(9) 0.0276(9) 0.0344(8) -0.0005(7) 0.0032(7) 0.0017(7)
C24 0.0322(10) 0.0272(9) 0.0406(9) 0.0011(7) -0.0002(8) -0.0013(8)
C25 0.0397(11) 0.0265(9) 0.0381(9) -0.0033(7) -0.0016(8) 0.0076(8)
C26 0.0329(10) 0.0363(10) 0.0346(9) 0.0016(7) 0.0054(8) 0.0122(8)
C27 0.0253(9) 0.0245(8) 0.0308(8) 0.0002(6) 0.0026(7) -0.0004(7)
N27 0.0297(8) 0.0197(7) 0.0295(7) -0.0018(5) 0.0025(6) 0.0016(6)
C31 0.0193(8) 0.0241(8) 0.0257(7) 0.0013(6) 0.0001(6) 0.0007(7)
C37 0.0219(8) 0.0252(8) 0.0276(7) 0.0017(6) 0.0021(6) 0.0000(7)
O31 0.0310(7) 0.0205(6) 0.0552(8) -0.0024(5) 0.0179(6) -0.0001(5)
O32 0.0269(6) 0.0239(6) 0.0483(7) 0.0003(5) 0.0074(5) -0.0050(5)
C32 0.0191(8) 0.0240(8) 0.0295(8) 0.0021(6) 0.0036(6) 0.0014(6)
C33 0.0225(8) 0.0230(8) 0.0355(8) 0.0051(6) 0.0047(7) 0.0011(7)
C34 0.0237(9) 0.0244(8) 0.0360(8) -0.0005(7) 0.0006(7) 0.0028(7)
N34 0.0329(9) 0.0256(8) 0.0721(12) -0.0043(7) 0.0202(8) 0.0040(7)
C35 0.0208(9) 0.0318(9) 0.0352(8) -0.0011(7) 0.0070(7) 0.0038(7)
C36 0.0203(8) 0.0282(9) 0.0303(8) 0.0019(6) 0.0035(6) -0.0009(7)

loop_
_atom_type_symbol
_atom_type_description
_atom_type_scat_dispersion_real
_atom_type_scat_dispersion_imag
_atom_type_scat_source
C C 0.0033 0.0016 'International Tables Vol C Tables 4.2.6.8 and 6.1.1.4'
H H 0.0000 0.0000 'International Tables Vol C Tables 4.2.6.8 and 6.1.1.4'
N N 0.0061 0.0033 'International Tables Vol C Tables 4.2.6.8 and 6.1.1.4'
O O 0.0106 0.0060 'International Tables Vol C Tables 4.2.6.8 and 6.1.1.4'

loop_
_geom_angle_atom_site_label_1
_geom_angle_atom_site_label_2
_geom_angle_atom_site_label_3
_geom_angle
H1A O1S H1B 102.6(16)
C12 N11 C16 117.54(13)
N11 C12 C13 123.48(15)
N11 C12 H12 118.3
C13 C12 H12 118.3
C12 C13 C14 118.74(14)
C12 C13 H13 120.6
C14 C13 H13 120.6
C15 C14 C13 118.05(14)
C15 C14 C17 117.10(13)
C13 C14 C17 124.84(13)
C16 C15 C14 119.19(14)
C16 C15 H15 120.4
C14 C15 H15 120.4
N11 C16 C15 122.98(14)
N11 C16 H16 118.5
C15 C16 H16 118.5
O17 C17 N17 123.94(14)
O17 C17 C14 120.36(14)
N17 C17 C14 115.69(13)
C17 N17 N27 119.69(13)
C17 N17 H17 122.6(11)
N27 N17 H17 117.5(11)
C26 N21 C22 117.02(14)
N21 C22 C23 122.48(15)
N21 C22 C27 115.35(14)
C23 C22 C27 122.17(14)
C22 C23 C24 119.39(15)
C22 C23 H23 120.3
C24 C23 H23 120.3
C25 C24 C23 118.52(16)
C25 C24 H24 120.7
C23 C24 H24 120.7
C24 C25 C26 118.50(16)
C24 C25 H25 120.7
C26 C25 H25 120.7
N21 C26 C25 124.07(16)
N21 C26 H26 118.0
C25 C26 H26 118.0
N27 C27 C22 119.66(15)
N27 C27 H27 120.2
C22 C27 H27 120.2
C27 N27 N17 114.85(13)
C32 C31 C36 118.12(14)
C32 C31 C37 120.99(13)
C36 C31 C37 120.89(14)
O32 C37 O31 122.98(15)
O32 C37 C31 123.68(14)
O31 C37 C31 113.33(13)
C37 O31 H31 110.9(12)
C33 C32 C31 121.81(14)
C33 C32 H32 119.1
C31 C32 H32 119.1
C32 C33 C34 119.82(14)
C32 C33 H33 120.1
C34 C33 H33 120.1
N34 C34 C35 121.18(15)
N34 C34 C33 120.21(15)
C35 C34 C33 118.55(14)
C34 N34 H34A 116.7(13)
C34 N34 H34B 118.9(15)
H34A N34 H34B 118(2)
C36 C35 C34 120.92(14)
C36 C35 H35 119.5
C34 C35 H35 119.5
C35 C36 C31 120.77(14)
C35 C36 H36 119.6
C31 C36 H36 119.6

loop_
_geom_bond_atom_site_label_1
_geom_bond_atom_site_label_2
_geom_bond_distance
O1S H1A 0.91(2)
O1S H1B 1.01(2)
N11 C12 1.334(2)
N11 C16 1.335(2)
C12 C13 1.380(2)
C12 H12 0.9500
C13 C14 1.390(2)
C13 H13 0.9500
C14 C15 1.383(2)
C14 C17 1.507(2)
C15 C16 1.383(2)
C15 H15 0.9500
C16 H16 0.9500
C17 O17 1.2248(18)
C17 N17 1.349(2)
N17 N27 1.3772(18)
N17 H17 0.915(18)
N21 C26 1.336(2)
N21 C22 1.349(2)
C22 C23 1.382(2)
C22 C27 1.468(2)
C23 C24 1.386(2)
C23 H23 0.9500
C24 C25 1.378(2)
C24 H24 0.9500
C25 C26 1.380(3)
C25 H25 0.9500
C26 H26 0.9500
C27 N27 1.281(2)
C27 H27 0.9500
C31 C32 1.394(2)
C31 C36 1.398(2)
C31 C37 1.474(2)
C37 O32 1.2217(18)
C37 O31 1.3194(18)
O31 H31 0.90(2)
C32 C33 1.376(2)
C32 H32 0.9500
C33 C34 1.405(2)
C33 H33 0.9500
C34 N34 1.376(2)
C34 C35 1.400(2)
N34 H34A 0.89(2)
N34 H34B 0.84(2)
C35 C36 1.375(2)
C35 H35 0.9500
C36 H36 0.9500

loop_
_geom_hbond_atom_site_label_D
_geom_hbond_atom_site_label_H
_geom_hbond_atom_site_label_A
_geom_hbond_distance_DH
_geom_hbond_distance_HA
_geom_hbond_distance_DA
_geom_hbond_angle_DHA
_geom_hbond_site_symmetry_A
O31 H31 N11 0.90(2) 1.73(2) 2.6349(17) 176.7(18) .
N17 H17 O1S 0.915(18) 2.001(18) 2.8570(18) 155.1(15) .
O1S H1A O17 0.91(2) 2.26(2) 3.0533(19) 145.2(17) 3_666
O1S H1B N21 1.01(2) 1.82(2) 2.8274(19) 176.8(17) 3_566

loop_
_geom_torsion_atom_site_label_1
_geom_torsion_atom_site_label_2
_geom_torsion_atom_site_label_3
_geom_torsion_atom_site_label_4
_geom_torsion
C16 N11 C12 C13 0.1(2)
N11 C12 C13 C14 0.1(2)
C12 C13 C14 C15 -0.9(2)
C12 C13 C14 C17 -179.87(15)
C13 C14 C15 C16 1.4(2)
C17 C14 C15 C16 -179.57(14)
C12 N11 C16 C15 0.4(2)
C14 C15 C16 N11 -1.2(3)
C15 C14 C17 O17 -14.5(2)
C13 C14 C17 O17 164.48(15)
C15 C14 C17 N17 164.98(14)
C13 C14 C17 N17 -16.1(2)
O17 C17 N17 N27 -1.5(2)
C14 C17 N17 N27 179.03(12)
C26 N21 C22 C23 -1.2(2)
C26 N21 C22 C27 178.31(14)
N21 C22 C23 C24 1.0(2)
C27 C22 C23 C24 -178.53(15)
C22 C23 C24 C25 0.0(2)
C23 C24 C25 C26 -0.6(2)
C22 N21 C26 C25 0.6(2)
C24 C25 C26 N21 0.3(3)
N21 C22 C27 N27 -169.16(14)
C23 C22 C27 N27 10.4(2)
C22 C27 N27 N17 178.66(13)
C17 N17 N27 C27 -178.32(14)
C32 C31 C37 O32 172.44(15)
C36 C31 C37 O32 -8.4(2)
C32 C31 C37 O31 -8.4(2)
C36 C31 C37 O31 170.75(14)
C36 C31 C32 C33 0.3(2)
C37 C31 C32 C33 179.42(15)
C31 C32 C33 C34 -0.3(2)
C32 C33 C34 N34 -177.64(16)
C32 C33 C34 C35 -0.2(2)
N34 C34 C35 C36 178.18(17)
C33 C34 C35 C36 0.7(3)
C34 C35 C36 C31 -0.8(3)
C32 C31 C36 C35 0.3(2)
C37 C31 C36 C35 -178.85(15)
